data_7017337
loop_
_publ_author_name
'Maity, Basudev'
'Gadadhar, Sudarshan'
'Goswami, Tridib K.'
'Karande, Anjali A.'
'Chakravarty, Akhil R.'

_publ_section_title
;
 Impact of metal on the DNA photocleavage activity and cytotoxicity of
 ferrocenyl terpyridine 3d metal complexes.
;
_journal_issue 44
_journal_name_full 'Dalton transactions (Cambridge, England : 2003)'
_journal_page_first 11904
_journal_page_last 11913
_journal_paper_doi 10.1039/c1dt11102g
_journal_volume 40
_journal_year 2011
_chemical_formula_moiety 'C54 H45 Cl2 Co Fe2 N7 O9'
_chemical_formula_sum 'C54 H45 Cl2 Co Fe2 N7 O9'
_chemical_formula_weight 1177.50
_chemical_name_systematic
;
?
;
_space_group_IT_number 15
_symmetry_cell_setting monoclinic
_symmetry_space_group_name_Hall '-C 2yc'
_symmetry_space_group_name_H-M 'C 1 2/c 1'
_atom_sites_solution_hydrogens geom
_atom_sites_solution_primary direct
_atom_sites_solution_secondary difmap
_audit_creation_method SHELXL-97
_cell_angle_alpha 90.00
_cell_angle_beta 96.567(3)
_cell_angle_gamma 90.00
_cell_formula_units_Z 4
_cell_length_a 20.8487(12)
_cell_length_b 19.1791(11)
_cell_length_c 12.9275(7)
_cell_measurement_temperature 293(2)
_cell_volume 5135.3(5)
_computing_cell_refinement 'Bruker Smart'
_computing_data_collection 'Bruker Smart'
_computing_data_reduction 'Bruker Saint'
_computing_molecular_graphics 'Ortep-3 for Windows (Farrugia, 1997)'
_computing_publication_material 'WinGX publication routines (Farrugia, 1999)'
_computing_structure_refinement 'SHELXL-97 (Sheldrick, 2008)'
_computing_structure_solution 'SHELXS-97 (Sheldrick, 1997)'
_diffrn_ambient_temperature 293(2)
_diffrn_measured_fraction_theta_full 1.000
_diffrn_measured_fraction_theta_max 1.000
_diffrn_measurement_device_type 'Bruker Smart CCD Area Detector'
_diffrn_measurement_method 'omega scans'
_diffrn_radiation_monochromator graphite
_diffrn_radiation_source 'fine-focus sealed tube'
_diffrn_radiation_type MoK\a
_diffrn_radiation_wavelength 0.71073
_diffrn_reflns_av_R_equivalents 0.0776
_diffrn_reflns_av_sigmaI/netI 0.0945
_diffrn_reflns_limit_h_max 22
_diffrn_reflns_limit_h_min -27
_diffrn_reflns_limit_k_max 24
_diffrn_reflns_limit_k_min -25
_diffrn_reflns_limit_l_max 13
_diffrn_reflns_limit_l_min -17
_diffrn_reflns_number 25803
_diffrn_reflns_theta_full 28.00
_diffrn_reflns_theta_max 28.00
_diffrn_reflns_theta_min 1.97
_exptl_absorpt_coefficient_mu 1.046
_exptl_absorpt_correction_T_max 0.8674
_exptl_absorpt_correction_T_min 0.8026
_exptl_absorpt_correction_type empirical
_exptl_absorpt_process_details SADABS(Sheldrick,1997)
_exptl_crystal_colour brown
_exptl_crystal_density_diffrn 1.523
_exptl_crystal_density_method 'not measured'
_exptl_crystal_description block
_exptl_crystal_F_000 2412
_exptl_crystal_size_max 0.22
_exptl_crystal_size_mid 0.19
_exptl_crystal_size_min 0.14
_refine_diff_density_max 0.973
_refine_diff_density_min -0.706
_refine_diff_density_rms 0.088
_refine_ls_extinction_method none
_refine_ls_goodness_of_fit_ref 1.015
_refine_ls_hydrogen_treatment constr
_refine_ls_matrix_type full
_refine_ls_number_parameters 345
_refine_ls_number_reflns 6212
_refine_ls_number_restraints 0
_refine_ls_restrained_S_all 1.015
_refine_ls_R_factor_all 0.1615
_refine_ls_R_factor_gt 0.0676
_refine_ls_shift/su_max 0.001
_refine_ls_shift/su_mean 0.000
_refine_ls_structure_factor_coef Fsqd
_refine_ls_weighting_details 'calc w=1/[\s^2^(Fo^2^)+(0.1129P)^2^+1.1584P] where P=(Fo^2^+2Fc^2^)/3'
_refine_ls_weighting_scheme calc
_refine_ls_wR_factor_gt 0.1793
_refine_ls_wR_factor_ref 0.2281
_reflns_number_gt 2941
_reflns_number_total 6212
_reflns_threshold_expression >2\s(I)
_cod_data_source_file c1dt11102g.txt
_cod_data_source_block arc
_cod_original_sg_symbol_H-M c2/c
_cod_database_code 7017337

loop_
_symmetry_equiv_pos_as_xyz
'x, y, z'
'-x, y, -z+1/2'
'x+1/2, y+1/2, z'
'-x+1/2, y+1/2, -z+1/2'
'-x, -y, -z'
'x, -y, z-1/2'
'-x+1/2, -y+1/2, -z'
'x+1/2, -y+1/2, z-1/2'

loop_
_atom_site_label
_atom_site_type_symbol
_atom_site_fract_x
_atom_site_fract_y
_atom_site_fract_z
_atom_site_U_iso_or_equiv
_atom_site_adp_type
_atom_site_occupancy
_atom_site_symmetry_multiplicity
_atom_site_calc_flag
_atom_site_refinement_flags
Co1 Co 0.5000 0.21323(5) 0.7500 0.0401(3) Uani 1 2 d S
Fe2 Fe 0.31157(4) 0.23316(5) 0.20892(6) 0.0529(3) Uani 1 1 d .
N1 N 0.4277(2) 0.1391(2) 0.7675(3) 0.0430(10) Uani 1 1 d .
N2 N 0.4555(2) 0.2087(2) 0.6094(3) 0.0427(10) Uani 1 1 d .
N3 N 0.5471(2) 0.2920(2) 0.6761(4) 0.0525(12) Uani 1 1 d .
N4 N 0.5000 0.3682(6) 0.2500 0.097(3) Uani 1 2 d S
O1 O 0.6923(4) 0.5275(4) 0.5530(5) 0.191(4) Uani 1 1 d .
O2 O 0.6487(5) 0.5146(4) 0.3828(6) 0.201(5) Uani 1 1 d .
O4 O 0.7256(7) 0.5905(10) 0.4327(8) 0.348(12) Uani 1 1 d .
O3 O 0.6436(11) 0.5972(11) 0.4652(11) 0.408(15) Uani 1 1 d .
O5 O 0.4860(8) 0.0313(9) 0.114(3) 0.276(17) Uani 0.50 1 d P
C1 C 0.2860(4) 0.3111(4) 0.3024(7) 0.086(2) Uani 1 1 d .
H1 H 0.3038 0.3197 0.3705 0.103 Uiso 1 1 calc R
C2 C 0.3073(4) 0.3388(4) 0.2129(8) 0.092(3) Uani 1 1 d .
H2 H 0.3419 0.3692 0.2109 0.110 Uiso 1 1 calc R
C3 C 0.2674(4) 0.3130(4) 0.1258(7) 0.084(2) Uani 1 1 d .
H3 H 0.2713 0.3229 0.0563 0.101 Uiso 1 1 calc R
C4 C 0.2215(3) 0.2704(4) 0.1625(6) 0.078(2) Uani 1 1 d .
H4 H 0.1886 0.2474 0.1214 0.094 Uiso 1 1 calc R
C5 C 0.2326(3) 0.2675(4) 0.2717(6) 0.074(2) Uani 1 1 d .
H5 H 0.2092 0.2417 0.3155 0.089 Uiso 1 1 calc R
C6 C 0.4052(3) 0.2057(4) 0.2067(5) 0.0637(17) Uani 1 1 d .
H6 H 0.4397 0.2365 0.2078 0.076 Uiso 1 1 calc R
C7 C 0.3671(3) 0.1789(4) 0.1160(5) 0.0710(19) Uani 1 1 d .
H7 H 0.3731 0.1888 0.0473 0.085 Uiso 1 1 calc R
C8 C 0.3190(3) 0.1351(4) 0.1485(5) 0.0679(18) Uani 1 1 d .
H8 H 0.2878 0.1115 0.1047 0.081 Uiso 1 1 calc R
C9 C 0.3259(3) 0.1329(3) 0.2579(4) 0.0594(15) Uani 1 1 d .
H9 H 0.3000 0.1078 0.2987 0.071 Uiso 1 1 calc R
C10 C 0.3798(3) 0.1759(3) 0.2957(4) 0.0502(14) Uani 1 1 d .
C11 C 0.4044(3) 0.1892(3) 0.4039(4) 0.0473(13) Uani 1 1 d .
C12 C 0.3822(3) 0.1511(3) 0.4841(4) 0.0484(13) Uani 1 1 d .
H12 H 0.3497 0.1181 0.4690 0.058 Uiso 1 1 calc R
C13 C 0.4080(2) 0.1618(3) 0.5863(4) 0.0430(12) Uani 1 1 d .
C14 C 0.3900(2) 0.1241(3) 0.6776(4) 0.0403(11) Uani 1 1 d .
C15 C 0.3372(3) 0.0803(3) 0.6754(5) 0.0543(14) Uani 1 1 d .
H15 H 0.3114 0.0716 0.6131 0.065 Uiso 1 1 calc R
C16 C 0.3232(3) 0.0497(3) 0.7655(6) 0.0635(17) Uani 1 1 d .
H16 H 0.2881 0.0198 0.7650 0.076 Uiso 1 1 calc R
C17 C 0.3611(3) 0.0634(3) 0.8564(5) 0.0649(18) Uani 1 1 d .
H17 H 0.3518 0.0433 0.9183 0.078 Uiso 1 1 calc R
C18 C 0.4139(3) 0.1079(3) 0.8555(5) 0.0577(15) Uani 1 1 d .
H18 H 0.4402 0.1162 0.9173 0.069 Uiso 1 1 calc R
C19 C 0.4519(3) 0.2386(3) 0.4316(4) 0.0521(14) Uani 1 1 d .
H19 H 0.4669 0.2662 0.3804 0.063 Uiso 1 1 calc R
C20 C 0.4769(3) 0.2471(3) 0.5341(4) 0.0469(13) Uani 1 1 d .
C21 C 0.5289(3) 0.2964(3) 0.5730(4) 0.0582(15) Uani 1 1 d .
C22 C 0.5553(4) 0.3434(4) 0.5126(6) 0.101(3) Uani 1 1 d .
H22 H 0.5408 0.3461 0.4419 0.122 Uiso 1 1 calc R
C23 C 0.6036(5) 0.3874(5) 0.5552(7) 0.127(4) Uani 1 1 d .
H23 H 0.6243 0.4175 0.5135 0.153 Uiso 1 1 calc R
C24 C 0.6202(5) 0.3854(5) 0.6620(7) 0.116(3) Uani 1 1 d .
H24 H 0.6503 0.4164 0.6945 0.140 Uiso 1 1 calc R
C25 C 0.5913(3) 0.3367(4) 0.7185(5) 0.0714(19) Uani 1 1 d .
H25 H 0.6032 0.3347 0.7900 0.086 Uiso 1 1 calc R
Cl1 Cl 0.68260(10) 0.55288(11) 0.45620(14) 0.0771(5) Uani 1 1 d .
C26 C 0.5000 0.4222(7) 0.2500 0.123(5) Uani 1 2 d S
C27 C 0.5215(10) 0.4976(10) 0.201(2) 0.333(18) Uani 1 1 d .
C28 C 0.5000 0.0417(8) 0.2500 0.158(10) Uani 1 2 d S

loop_
_atom_site_aniso_label
_atom_site_aniso_U_11
_atom_site_aniso_U_22
_atom_site_aniso_U_33
_atom_site_aniso_U_23
_atom_site_aniso_U_13
_atom_site_aniso_U_12
Co1 0.0444(6) 0.0443(6) 0.0311(5) 0.000 0.0025(4) 0.000
Fe2 0.0547(5) 0.0596(6) 0.0422(5) -0.0023(4) -0.0031(4) 0.0137(4)
N1 0.048(2) 0.047(3) 0.035(2) 0.004(2) 0.0073(19) 0.000(2)
N2 0.049(2) 0.041(2) 0.038(2) 0.003(2) 0.0008(19) 0.001(2)
N3 0.057(3) 0.055(3) 0.046(3) -0.007(2) 0.006(2) -0.007(2)
N4 0.145(9) 0.078(7) 0.067(6) 0.000 0.007(6) 0.000
O1 0.268(10) 0.171(7) 0.110(5) 0.061(5) -0.079(6) -0.126(7)
O2 0.308(11) 0.154(7) 0.113(6) 0.011(5) -0.099(6) -0.092(8)
O4 0.295(14) 0.60(3) 0.146(8) 0.041(12) 0.006(9) -0.337(19)
O3 0.54(3) 0.45(2) 0.204(13) -0.150(15) -0.126(17) 0.32(2)
O5 0.078(10) 0.128(15) 0.62(5) 0.15(2) 0.02(2) 0.041(9)
C1 0.089(6) 0.086(5) 0.079(5) -0.033(5) -0.010(4) 0.033(5)
C2 0.075(5) 0.057(5) 0.139(8) 0.000(5) -0.006(5) 0.015(4)
C3 0.080(5) 0.085(5) 0.084(5) 0.031(5) -0.004(4) 0.028(4)
C4 0.063(4) 0.090(6) 0.077(5) 0.000(4) -0.013(4) 0.030(4)
C5 0.068(4) 0.083(5) 0.072(5) -0.003(4) 0.015(4) 0.024(4)
C6 0.061(4) 0.084(5) 0.045(3) -0.003(3) 0.000(3) 0.020(3)
C7 0.085(5) 0.089(5) 0.038(3) -0.008(3) 0.001(3) 0.035(4)
C8 0.080(5) 0.068(4) 0.051(4) -0.015(3) -0.015(3) 0.018(4)
C9 0.076(4) 0.052(4) 0.047(3) -0.003(3) -0.009(3) 0.006(3)
C10 0.061(3) 0.050(3) 0.038(3) -0.003(3) 0.003(3) 0.017(3)
C11 0.053(3) 0.048(3) 0.039(3) -0.001(3) -0.001(2) 0.014(3)
C12 0.048(3) 0.049(3) 0.046(3) -0.004(3) -0.005(2) -0.003(3)
C13 0.044(3) 0.043(3) 0.041(3) 0.001(2) 0.001(2) 0.001(2)
C14 0.042(3) 0.035(3) 0.043(3) 0.003(2) 0.005(2) 0.002(2)
C15 0.052(3) 0.049(3) 0.063(4) 0.006(3) 0.009(3) 0.001(3)
C16 0.062(4) 0.049(4) 0.082(5) 0.012(3) 0.018(4) -0.005(3)
C17 0.073(4) 0.064(4) 0.064(4) 0.016(3) 0.035(4) 0.005(3)
C18 0.062(4) 0.066(4) 0.047(3) 0.006(3) 0.012(3) 0.009(3)
C19 0.065(4) 0.056(3) 0.035(3) 0.006(3) 0.004(3) 0.001(3)
C20 0.052(3) 0.047(3) 0.041(3) 0.005(3) 0.005(2) -0.003(3)
C21 0.077(4) 0.056(4) 0.041(3) 0.003(3) 0.006(3) -0.021(3)
C22 0.162(8) 0.080(5) 0.059(4) 0.006(4) -0.001(5) -0.062(5)
C23 0.194(10) 0.111(7) 0.076(6) 0.013(5) 0.012(6) -0.100(7)
C24 0.144(8) 0.112(7) 0.093(6) -0.023(6) 0.016(6) -0.084(6)
C25 0.079(4) 0.073(5) 0.061(4) -0.019(4) 0.001(3) -0.027(4)
Cl1 0.0902(13) 0.0757(12) 0.0629(11) 0.0059(9) -0.0021(9) -0.0235(10)
C26 0.113(10) 0.053(7) 0.192(16) 0.000 -0.033(10) 0.000
C27 0.23(3) 0.224(18) 0.54(6) 0.17(3) 0.01(2) -0.001(17)
C28 0.087(12) 0.050(7) 0.35(3) 0.000 0.070(19) 0.000

loop_
_atom_type_symbol
_atom_type_description
_atom_type_scat_dispersion_real
_atom_type_scat_dispersion_imag
_atom_type_scat_source
C C 0.0033 0.0016 'International Tables Vol C Tables 4.2.6.8 and 6.1.1.4'
H H 0.0000 0.0000 'International Tables Vol C Tables 4.2.6.8 and 6.1.1.4'
N N 0.0061 0.0033 'International Tables Vol C Tables 4.2.6.8 and 6.1.1.4'
O O 0.0106 0.0060 'International Tables Vol C Tables 4.2.6.8 and 6.1.1.4'
Cl Cl 0.1484 0.1585 'International Tables Vol C Tables 4.2.6.8 and 6.1.1.4'
Fe Fe 0.3463 0.8444 'International Tables Vol C Tables 4.2.6.8 and 6.1.1.4'
Co Co 0.3494 0.9721 'International Tables Vol C Tables 4.2.6.8 and 6.1.1.4'

loop_
_geom_angle_atom_site_label_1
_geom_angle_atom_site_label_2
_geom_angle_atom_site_label_3
_geom_angle
_geom_angle_site_symmetry_1
_geom_angle_site_symmetry_3
N2 Co1 N2 174.9(2) . 2_656
N2 Co1 N3 105.09(18) . 2_656
N2 Co1 N3 78.68(18) 2_656 2_656
N2 Co1 N3 78.68(18) . .
N2 Co1 N3 105.09(18) 2_656 .
N3 Co1 N3 87.5(3) 2_656 .
N2 Co1 N1 78.47(17) . .
N2 Co1 N1 98.05(17) 2_656 .
N3 Co1 N1 93.42(17) 2_656 .
N3 Co1 N1 156.55(17) . .
N2 Co1 N1 98.05(17) . 2_656
N2 Co1 N1 78.47(17) 2_656 2_656
N3 Co1 N1 156.55(17) 2_656 2_656
N3 Co1 N1 93.42(17) . 2_656
N1 Co1 N1 94.9(2) . 2_656
C6 Fe2 C5 156.7(3) . .
C6 Fe2 C2 107.8(3) . .
C5 Fe2 C2 68.0(3) . .
C6 Fe2 C10 41.6(2) . .
C5 Fe2 C10 120.3(3) . .
C2 Fe2 C10 123.8(3) . .
C6 Fe2 C3 124.6(3) . .
C5 Fe2 C3 68.1(3) . .
C2 Fe2 C3 40.7(3) . .
C10 Fe2 C3 161.3(3) . .
C6 Fe2 C1 121.2(3) . .
C5 Fe2 C1 40.8(3) . .
C2 Fe2 C1 40.1(3) . .
C10 Fe2 C1 106.5(3) . .
C3 Fe2 C1 68.1(3) . .
C6 Fe2 C4 161.0(3) . .
C5 Fe2 C4 40.5(3) . .
C2 Fe2 C4 67.4(3) . .
C10 Fe2 C4 156.6(3) . .
C3 Fe2 C4 39.8(3) . .
C1 Fe2 C4 67.7(3) . .
C6 Fe2 C9 69.6(3) . .
C5 Fe2 C9 106.2(3) . .
C2 Fe2 C9 160.1(3) . .
C10 Fe2 C9 41.3(2) . .
C3 Fe2 C9 156.7(3) . .
C1 Fe2 C9 123.3(3) . .
C4 Fe2 C9 121.4(3) . .
C6 Fe2 C7 41.3(2) . .
C5 Fe2 C7 160.1(3) . .
C2 Fe2 C7 123.5(4) . .
C10 Fe2 C7 69.0(2) . .
C3 Fe2 C7 109.0(3) . .
C1 Fe2 C7 158.2(4) . .
C4 Fe2 C7 124.8(3) . .
C9 Fe2 C7 68.3(3) . .
C6 Fe2 C8 68.9(3) . .
C5 Fe2 C8 123.5(3) . .
C2 Fe2 C8 158.7(4) . .
C10 Fe2 C8 68.6(2) . .
C3 Fe2 C8 122.7(3) . .
C1 Fe2 C8 159.8(4) . .
C4 Fe2 C8 108.5(3) . .
C9 Fe2 C8 40.3(2) . .
C7 Fe2 C8 40.2(3) . .
C18 N1 C14 118.1(5) . .
C18 N1 Co1 128.1(4) . .
C14 N1 Co1 113.7(3) . .
C20 N2 C13 120.3(5) . .
C20 N2 Co1 119.6(4) . .
C13 N2 Co1 119.8(3) . .
C25 N3 C21 118.2(5) . .
C25 N3 Co1 128.0(4) . .
C21 N3 Co1 113.8(4) . .
Cl1 O4 O3 40.7(7) . .
Cl1 O3 O4 41.8(8) . .
C2 C1 C5 108.0(7) . .
C2 C1 Fe2 69.9(4) . .
C5 C1 Fe2 69.5(4) . .
C2 C1 H1 126.0 . .
C5 C1 H1 126.0 . .
Fe2 C1 H1 126.2 . .
C1 C2 C3 108.4(7) . .
C1 C2 Fe2 70.1(4) . .
C3 C2 Fe2 69.7(4) . .
C1 C2 H2 125.8 . .
C3 C2 H2 125.8 . .
Fe2 C2 H2 126.0 . .
C4 C3 C2 107.5(8) . .
C4 C3 Fe2 70.3(4) . .
C2 C3 Fe2 69.6(4) . .
C4 C3 H3 126.2 . .
C2 C3 H3 126.2 . .
Fe2 C3 H3 125.5 . .
C3 C4 C5 109.1(7) . .
C3 C4 Fe2 69.9(4) . .
C5 C4 Fe2 69.5(4) . .
C3 C4 H4 125.4 . .
C5 C4 H4 125.4 . .
Fe2 C4 H4 126.7 . .
C4 C5 C1 107.0(7) . .
C4 C5 Fe2 70.0(4) . .
C1 C5 Fe2 69.8(4) . .
C4 C5 H5 126.5 . .
C1 C5 H5 126.5 . .
Fe2 C5 H5 125.3 . .
C7 C6 C10 107.0(6) . .
C7 C6 Fe2 70.1(4) . .
C10 C6 Fe2 69.4(3) . .
C7 C6 H6 126.5 . .
C10 C6 H6 126.5 . .
Fe2 C6 H6 125.5 . .
C8 C7 C6 108.4(6) . .
C8 C7 Fe2 70.0(4) . .
C6 C7 Fe2 68.6(3) . .
C8 C7 H7 125.8 . .
C6 C7 H7 125.8 . .
Fe2 C7 H7 127.2 . .
C9 C8 C7 109.0(6) . .
C9 C8 Fe2 69.4(3) . .
C7 C8 Fe2 69.8(4) . .
C9 C8 H8 125.5 . .
C7 C8 H8 125.5 . .
Fe2 C8 H8 126.9 . .
C8 C9 C10 108.1(6) . .
C8 C9 Fe2 70.3(4) . .
C10 C9 Fe2 69.1(3) . .
C8 C9 H9 125.9 . .
C10 C9 H9 125.9 . .
Fe2 C9 H9 126.2 . .
C9 C10 C6 107.6(5) . .
C9 C10 C11 127.2(5) . .
C6 C10 C11 125.2(6) . .
C9 C10 Fe2 69.6(3) . .
C6 C10 Fe2 69.0(3) . .
C11 C10 Fe2 125.7(4) . .
C19 C11 C12 117.1(5) . .
C19 C11 C10 122.0(5) . .
C12 C11 C10 120.8(5) . .
C13 C12 C11 120.4(5) . .
C13 C12 H12 119.8 . .
C11 C12 H12 119.8 . .
N2 C13 C12 120.5(5) . .
N2 C13 C14 113.5(4) . .
C12 C13 C14 125.9(5) . .
N1 C14 C15 121.8(5) . .
N1 C14 C13 114.1(4) . .
C15 C14 C13 124.0(5) . .
C16 C15 C14 119.4(6) . .
C16 C15 H15 120.3 . .
C14 C15 H15 120.3 . .
C17 C16 C15 119.6(6) . .
C17 C16 H16 120.2 . .
C15 C16 H16 120.2 . .
C16 C17 C18 119.4(6) . .
C16 C17 H17 120.3 . .
C18 C17 H17 120.3 . .
N1 C18 C17 121.7(6) . .
N1 C18 H18 119.2 . .
C17 C18 H18 119.2 . .
C20 C19 C11 120.6(5) . .
C20 C19 H19 119.7 . .
C11 C19 H19 119.7 . .
N2 C20 C19 121.0(5) . .
N2 C20 C21 113.3(5) . .
C19 C20 C21 125.7(5) . .
N3 C21 C22 121.8(6) . .
N3 C21 C20 114.2(5) . .
C22 C21 C20 124.0(6) . .
C21 C22 C23 120.3(7) . .
C21 C22 H22 119.9 . .
C23 C22 H22 119.9 . .
C22 C23 C24 118.0(7) . .
C22 C23 H23 121.0 . .
C24 C23 H23 121.0 . .
C25 C24 C23 118.5(7) . .
C25 C24 H24 120.8 . .
C23 C24 H24 120.8 . .
N3 C25 C24 123.1(7) . .
N3 C25 H25 118.5 . .
C24 C25 H25 118.5 . .
O3 Cl1 O4 97.6(14) . .
O3 Cl1 O1 101.5(9) . .
O4 Cl1 O1 114.4(7) . .
O3 Cl1 O2 98.6(10) . .
O4 Cl1 O2 119.6(7) . .
O1 Cl1 O2 118.4(5) . .
N4 C26 C27 150.6(9) . .
N4 C26 C27 150.6(9) . 2_655
C27 C26 C27 58.9(18) . 2_655
C27 C27 C26 60.6(9) 2_655 .
O5 C28 O5 166.9(17) . 2_655

loop_
_geom_bond_atom_site_label_1
_geom_bond_atom_site_label_2
_geom_bond_distance
_geom_bond_site_symmetry_2
Co1 N2 1.945(4) .
Co1 N2 1.945(4) 2_656
Co1 N3 2.092(5) 2_656
Co1 N3 2.092(5) .
Co1 N1 2.104(4) .
Co1 N1 2.104(4) 2_656
Fe2 C6 2.025(6) .
Fe2 C5 2.028(6) .
Fe2 C2 2.029(7) .
Fe2 C10 2.031(5) .
Fe2 C3 2.030(7) .
Fe2 C1 2.031(7) .
Fe2 C4 2.035(6) .
Fe2 C9 2.036(6) .
Fe2 C7 2.045(6) .
Fe2 C8 2.048(6) .
N1 C18 1.345(7) .
N1 C14 1.358(6) .
N2 C20 1.336(6) .
N2 C13 1.347(6) .
N3 C25 1.330(7) .
N3 C21 1.345(7) .
N4 C26 1.036(13) .
O1 Cl1 1.336(6) .
O2 Cl1 1.336(6) .
O4 Cl1 1.216(8) .
O4 O3 1.81(2) .
O3 Cl1 1.191(13) .
O5 C28 1.76(3) .
C1 C2 1.391(11) .
C1 C5 1.414(11) .
C1 H1 0.9300 .
C2 C3 1.411(11) .
C2 H2 0.9300 .
C3 C4 1.383(10) .
C3 H3 0.9300 .
C4 C5 1.406(10) .
C4 H4 0.9300 .
C5 H5 0.9300 .
C6 C7 1.435(9) .
C6 C10 1.439(8) .
C6 H6 0.9300 .
C7 C8 1.408(10) .
C7 H7 0.9300 .
C8 C9 1.405(8) .
C8 H8 0.9300 .
C9 C10 1.434(8) .
C9 H9 0.9300 .
C10 C11 1.456(7) .
C11 C19 1.386(8) .
C11 C12 1.392(8) .
C12 C13 1.383(7) .
C12 H12 0.9300 .
C13 C14 1.469(7) .
C14 C15 1.383(7) .
C15 C16 1.364(8) .
C15 H15 0.9300 .
C16 C17 1.364(9) .
C16 H16 0.9300 .
C17 C18 1.392(8) .
C17 H17 0.9300 .
C18 H18 0.9300 .
C19 C20 1.378(7) .
C19 H19 0.9300 .
C20 C21 1.482(8) .
C21 C22 1.351(9) .
C22 C23 1.379(10) .
C22 H22 0.9300 .
C23 C24 1.385(11) .
C23 H23 0.9300 .
C24 C25 1.366(10) .
C24 H24 0.9300 .
C25 H25 0.9300 .
C26 C27 1.659(19) .
C26 C27 1.659(19) 2_655
C27 C27 1.63(5) 2_655
C28 O5 1.76(3) 2_655

loop_
_geom_torsion_atom_site_label_1
_geom_torsion_atom_site_label_2
_geom_torsion_atom_site_label_3
_geom_torsion_atom_site_label_4
_geom_torsion
_geom_torsion_site_symmetry_1
_geom_torsion_site_symmetry_4
N2 Co1 N1 C18 -175.4(5) . .
N2 Co1 N1 C18 8.3(5) 2_656 .
N3 Co1 N1 C18 -70.7(5) 2_656 .
N3 Co1 N1 C18 -162.3(5) . .
N1 Co1 N1 C18 87.3(5) 2_656 .
N2 Co1 N1 C14 2.0(3) . .
N2 Co1 N1 C14 -174.2(3) 2_656 .
N3 Co1 N1 C14 106.7(3) 2_656 .
N3 Co1 N1 C14 15.1(6) . .
N1 Co1 N1 C14 -95.2(3) 2_656 .
N2 Co1 N2 C20 -131.1(4) 2_656 .
N3 Co1 N2 C20 91.4(4) 2_656 .
N3 Co1 N2 C20 7.1(4) . .
N1 Co1 N2 C20 -178.2(4) . .
N1 Co1 N2 C20 -84.8(4) 2_656 .
N2 Co1 N2 C13 41.8(4) 2_656 .
N3 Co1 N2 C13 -95.7(4) 2_656 .
N3 Co1 N2 C13 -179.9(4) . .
N1 Co1 N2 C13 -5.2(4) . .
N1 Co1 N2 C13 88.2(4) 2_656 .
N2 Co1 N3 C25 174.5(6) . .
N2 Co1 N3 C25 -9.0(6) 2_656 .
N3 Co1 N3 C25 68.6(5) 2_656 .
N1 Co1 N3 C25 161.4(5) . .
N1 Co1 N3 C25 -87.9(5) 2_656 .
N2 Co1 N3 C21 -5.3(4) . .
N2 Co1 N3 C21 171.2(4) 2_656 .
N3 Co1 N3 C21 -111.2(5) 2_656 .
N1 Co1 N3 C21 -18.4(7) . .
N1 Co1 N3 C21 92.2(4) 2_656 .
C6 Fe2 C1 C2 80.4(5) . .
C5 Fe2 C1 C2 -119.2(7) . .
C10 Fe2 C1 C2 123.3(5) . .
C3 Fe2 C1 C2 -37.7(5) . .
C4 Fe2 C1 C2 -80.8(5) . .
C9 Fe2 C1 C2 165.3(4) . .
C7 Fe2 C1 C2 48.6(10) . .
C8 Fe2 C1 C2 -164.0(7) . .
C6 Fe2 C1 C5 -160.4(4) . .
C2 Fe2 C1 C5 119.2(7) . .
C10 Fe2 C1 C5 -117.5(5) . .
C3 Fe2 C1 C5 81.5(5) . .
C4 Fe2 C1 C5 38.4(5) . .
C9 Fe2 C1 C5 -75.5(5) . .
C7 Fe2 C1 C5 167.9(7) . .
C8 Fe2 C1 C5 -44.8(10) . .
C5 C1 C2 C3 0.1(8) . .
Fe2 C1 C2 C3 59.4(5) . .
C5 C1 C2 Fe2 -59.2(5) . .
C6 Fe2 C2 C1 -117.7(5) . .
C5 Fe2 C2 C1 37.9(5) . .
C10 Fe2 C2 C1 -74.7(5) . .
C3 Fe2 C2 C1 119.5(7) . .
C4 Fe2 C2 C1 81.9(5) . .
C9 Fe2 C2 C1 -38.7(11) . .
C7 Fe2 C2 C1 -160.4(4) . .
C8 Fe2 C2 C1 164.8(7) . .
C6 Fe2 C2 C3 122.8(5) . .
C5 Fe2 C2 C3 -81.5(5) . .
C10 Fe2 C2 C3 165.9(4) . .
C1 Fe2 C2 C3 -119.5(7) . .
C4 Fe2 C2 C3 -37.6(5) . .
C9 Fe2 C2 C3 -158.2(8) . .
C7 Fe2 C2 C3 80.1(5) . .
C8 Fe2 C2 C3 45.4(10) . .
C1 C2 C3 C4 0.7(8) . .
Fe2 C2 C3 C4 60.3(5) . .
C1 C2 C3 Fe2 -59.6(5) . .
C6 Fe2 C3 C4 165.2(4) . .
C5 Fe2 C3 C4 -37.0(5) . .
C2 Fe2 C3 C4 -118.3(7) . .
C10 Fe2 C3 C4 -157.5(7) . .
C1 Fe2 C3 C4 -81.1(5) . .
C9 Fe2 C3 C4 43.0(10) . .
C7 Fe2 C3 C4 122.0(5) . .
C8 Fe2 C3 C4 79.6(6) . .
C6 Fe2 C3 C2 -76.5(6) . .
C5 Fe2 C3 C2 81.3(5) . .
C10 Fe2 C3 C2 -39.2(11) . .
C1 Fe2 C3 C2 37.2(5) . .
C4 Fe2 C3 C2 118.3(7) . .
C9 Fe2 C3 C2 161.4(7) . .
C7 Fe2 C3 C2 -119.7(5) . .
C8 Fe2 C3 C2 -162.1(5) . .
C2 C3 C4 C5 -1.4(8) . .
Fe2 C3 C4 C5 58.6(5) . .
C2 C3 C4 Fe2 -59.9(5) . .
C6 Fe2 C4 C3 -40.2(12) . .
C5 Fe2 C4 C3 120.6(7) . .
C2 Fe2 C4 C3 38.5(5) . .
C10 Fe2 C4 C3 162.0(6) . .
C1 Fe2 C4 C3 82.0(6) . .
C9 Fe2 C4 C3 -161.6(5) . .
C7 Fe2 C4 C3 -77.6(6) . .
C8 Fe2 C4 C3 -119.2(5) . .
C6 Fe2 C4 C5 -160.8(8) . .
C2 Fe2 C4 C5 -82.2(5) . .
C10 Fe2 C4 C5 41.4(9) . .
C3 Fe2 C4 C5 -120.6(7) . .
C1 Fe2 C4 C5 -38.6(5) . .
C9 Fe2 C4 C5 77.8(5) . .
C7 Fe2 C4 C5 161.8(5) . .
C8 Fe2 C4 C5 120.2(5) . .
C3 C4 C5 C1 1.4(8) . .
Fe2 C4 C5 C1 60.3(5) . .
C3 C4 C5 Fe2 -58.8(5) . .
C2 C1 C5 C4 -1.0(8) . .
Fe2 C1 C5 C4 -60.4(5) . .
C2 C1 C5 Fe2 59.5(5) . .
C6 Fe2 C5 C4 164.3(7) . .
C2 Fe2 C5 C4 80.4(5) . .
C10 Fe2 C5 C4 -162.3(4) . .
C3 Fe2 C5 C4 36.4(5) . .
C1 Fe2 C5 C4 117.7(7) . .
C9 Fe2 C5 C4 -119.7(5) . .
C7 Fe2 C5 C4 -49.0(11) . .
C8 Fe2 C5 C4 -79.2(5) . .
C6 Fe2 C5 C1 46.6(10) . .
C2 Fe2 C5 C1 -37.3(5) . .
C10 Fe2 C5 C1 80.0(5) . .
C3 Fe2 C5 C1 -81.3(5) . .
C4 Fe2 C5 C1 -117.7(7) . .
C9 Fe2 C5 C1 122.6(5) . .
C7 Fe2 C5 C1 -166.7(8) . .
C8 Fe2 C5 C1 163.1(5) . .
C5 Fe2 C6 C7 163.6(7) . .
C2 Fe2 C6 C7 -120.9(5) . .
C10 Fe2 C6 C7 117.8(6) . .
C3 Fe2 C6 C7 -79.2(5) . .
C1 Fe2 C6 C7 -162.7(5) . .
C4 Fe2 C6 C7 -49.1(11) . .
C9 Fe2 C6 C7 79.9(4) . .
C8 Fe2 C6 C7 36.7(4) . .
C5 Fe2 C6 C10 45.7(9) . .
C2 Fe2 C6 C10 121.2(4) . .
C3 Fe2 C6 C10 163.0(4) . .
C1 Fe2 C6 C10 79.4(5) . .
C4 Fe2 C6 C10 -166.9(8) . .
C9 Fe2 C6 C10 -37.9(3) . .
C7 Fe2 C6 C10 -117.8(6) . .
C8 Fe2 C6 C10 -81.1(4) . .
C10 C6 C7 C8 1.1(7) . .
Fe2 C6 C7 C8 -58.8(4) . .
C10 C6 C7 Fe2 59.9(4) . .
C6 Fe2 C7 C8 120.2(6) . .
C5 Fe2 C7 C8 -40.6(10) . .
C2 Fe2 C7 C8 -161.3(4) . .
C10 Fe2 C7 C8 81.3(4) . .
C3 Fe2 C7 C8 -118.5(4) . .
C1 Fe2 C7 C8 163.3(8) . .
C4 Fe2 C7 C8 -77.2(5) . .
C9 Fe2 C7 C8 36.8(4) . .
C5 Fe2 C7 C6 -160.8(8) . .
C2 Fe2 C7 C6 78.5(5) . .
C10 Fe2 C7 C6 -38.9(4) . .
C3 Fe2 C7 C6 121.2(5) . .
C1 Fe2 C7 C6 43.0(10) . .
C4 Fe2 C7 C6 162.6(4) . .
C9 Fe2 C7 C6 -83.4(4) . .
C8 Fe2 C7 C6 -120.2(6) . .
C6 C7 C8 C9 -0.5(7) . .
Fe2 C7 C8 C9 -58.5(4) . .
C6 C7 C8 Fe2 58.0(4) . .
C6 Fe2 C8 C9 82.9(4) . .
C5 Fe2 C8 C9 -74.8(5) . .
C2 Fe2 C8 C9 167.9(7) . .
C10 Fe2 C8 C9 38.2(4) . .
C3 Fe2 C8 C9 -158.7(4) . .
C1 Fe2 C8 C9 -41.3(10) . .
C4 Fe2 C8 C9 -117.1(4) . .
C7 Fe2 C8 C9 120.6(5) . .
C6 Fe2 C8 C7 -37.6(4) . .
C5 Fe2 C8 C7 164.6(4) . .
C2 Fe2 C8 C7 47.3(9) . .
C10 Fe2 C8 C7 -82.4(4) . .
C3 Fe2 C8 C7 80.8(5) . .
C1 Fe2 C8 C7 -161.9(8) . .
C4 Fe2 C8 C7 122.4(4) . .
C9 Fe2 C8 C7 -120.6(5) . .
C7 C8 C9 C10 -0.3(7) . .
Fe2 C8 C9 C10 -59.0(4) . .
C7 C8 C9 Fe2 58.7(5) . .
C6 Fe2 C9 C8 -81.1(4) . .
C5 Fe2 C9 C8 123.0(4) . .
C2 Fe2 C9 C8 -167.0(8) . .
C10 Fe2 C9 C8 -119.3(6) . .
C3 Fe2 C9 C8 50.9(9) . .
C1 Fe2 C9 C8 164.2(4) . .
C4 Fe2 C9 C8 81.6(5) . .
C7 Fe2 C9 C8 -36.8(4) . .
C6 Fe2 C9 C10 38.2(3) . .
C5 Fe2 C9 C10 -117.7(4) . .
C2 Fe2 C9 C10 -47.7(10) . .
C3 Fe2 C9 C10 170.2(7) . .
C1 Fe2 C9 C10 -76.5(4) . .
C4 Fe2 C9 C10 -159.1(4) . .
C7 Fe2 C9 C10 82.5(4) . .
C8 Fe2 C9 C10 119.3(6) . .
C8 C9 C10 C6 1.0(6) . .
Fe2 C9 C10 C6 -58.8(4) . .
C8 C9 C10 C11 179.7(5) . .
Fe2 C9 C10 C11 119.9(5) . .
C8 C9 C10 Fe2 59.8(4) . .
C7 C6 C10 C9 -1.3(6) . .
Fe2 C6 C10 C9 59.1(4) . .
C7 C6 C10 C11 180.0(5) . .
Fe2 C6 C10 C11 -119.6(5) . .
C7 C6 C10 Fe2 -60.4(4) . .
C6 Fe2 C10 C9 -119.2(5) . .
C5 Fe2 C10 C9 80.0(4) . .
C2 Fe2 C10 C9 162.4(4) . .
C3 Fe2 C10 C9 -167.9(9) . .
C1 Fe2 C10 C9 122.1(4) . .
C4 Fe2 C10 C9 50.2(8) . .
C7 Fe2 C10 C9 -80.5(4) . .
C8 Fe2 C10 C9 -37.2(4) . .
C5 Fe2 C10 C6 -160.9(4) . .
C2 Fe2 C10 C6 -78.4(5) . .
C3 Fe2 C10 C6 -48.7(10) . .
C1 Fe2 C10 C6 -118.7(4) . .
C4 Fe2 C10 C6 169.3(7) . .
C9 Fe2 C10 C6 119.2(5) . .
C7 Fe2 C10 C6 38.7(4) . .
C8 Fe2 C10 C6 82.0(4) . .
C6 Fe2 C10 C11 119.0(7) . .
C5 Fe2 C10 C11 -41.9(6) . .
C2 Fe2 C10 C11 40.6(7) . .
C3 Fe2 C10 C11 70.3(11) . .
C1 Fe2 C10 C11 0.3(6) . .
C4 Fe2 C10 C11 -71.7(9) . .
C9 Fe2 C10 C11 -121.8(6) . .
C7 Fe2 C10 C11 157.7(6) . .
C8 Fe2 C10 C11 -159.0(6) . .
C9 C10 C11 C19 -171.8(5) . .
C6 C10 C11 C19 6.7(8) . .
Fe2 C10 C11 C19 -81.5(7) . .
C9 C10 C11 C12 10.0(8) . .
C6 C10 C11 C12 -171.6(5) . .
Fe2 C10 C11 C12 100.3(6) . .
C19 C11 C12 C13 -1.4(8) . .
C10 C11 C12 C13 177.0(5) . .
C20 N2 C13 C12 2.1(8) . .
Co1 N2 C13 C12 -170.8(4) . .
C20 N2 C13 C14 -179.9(5) . .
Co1 N2 C13 C14 7.2(6) . .
C11 C12 C13 N2 -0.8(8) . .
C11 C12 C13 C14 -178.5(5) . .
C18 N1 C14 C15 2.3(7) . .
Co1 N1 C14 C15 -175.4(4) . .
C18 N1 C14 C13 178.7(5) . .
Co1 N1 C14 C13 1.0(5) . .
N2 C13 C14 N1 -5.1(6) . .
C12 C13 C14 N1 172.9(5) . .
N2 C13 C14 C15 171.3(5) . .
C12 C13 C14 C15 -10.8(8) . .
N1 C14 C15 C16 -1.5(8) . .
C13 C14 C15 C16 -177.6(5) . .
C14 C15 C16 C17 0.6(9) . .
C15 C16 C17 C18 -0.7(9) . .
C14 N1 C18 C17 -2.3(8) . .
Co1 N1 C18 C17 175.0(4) . .
C16 C17 C18 N1 1.5(9) . .
C12 C11 C19 C20 2.2(8) . .
C10 C11 C19 C20 -176.1(5) . .
C13 N2 C20 C19 -1.2(8) . .
Co1 N2 C20 C19 171.7(4) . .
C13 N2 C20 C21 179.6(5) . .
Co1 N2 C20 C21 -7.5(6) . .
C11 C19 C20 N2 -0.9(9) . .
C11 C19 C20 C21 178.1(6) . .
C25 N3 C21 C22 1.5(10) . .
Co1 N3 C21 C22 -178.7(6) . .
C25 N3 C21 C20 -176.8(5) . .
Co1 N3 C21 C20 3.0(7) . .
N2 C20 C21 N3 2.5(8) . .
C19 C20 C21 N3 -176.7(6) . .
N2 C20 C21 C22 -175.8(7) . .
C19 C20 C21 C22 5.1(11) . .
N3 C21 C22 C23 1.9(14) . .
C20 C21 C22 C23 180.0(8) . .
C21 C22 C23 C24 -4.9(16) . .
C22 C23 C24 C25 4.6(16) . .
C21 N3 C25 C24 -1.7(11) . .
Co1 N3 C25 C24 178.5(7) . .
C23 C24 C25 N3 -1.4(15) . .
O4 O3 Cl1 O1 116.9(6) . .
O4 O3 Cl1 O2 -121.6(7) . .
O3 O4 Cl1 O1 -106.4(9) . .
O3 O4 Cl1 O2 104.4(9) . .
N4 C26 C27 C27 180.000(10) . 2_655
